data_1538120
loop_
_publ_author_name
'Hawthorne, F.C.'
'Ungaretti, L.'
'Oberti, R.'
'Cannillo, E.'
'Smelik, E.A.'

_publ_section_title
;
 The mechanism of 6Li incorporation in amphiboles
;
_journal_name_full 'American Mineralogist'
_journal_page_first 443
_journal_page_last 451
_journal_volume 79
_journal_year 1994
_chemical_formula_sum 'Al0.14 Ca0.1 F0.42 Fe1.3 H1.58 K0.18 Li0.24 Mg3.34 Na2.46 O23.58 Si7.94 Ti0.04'
_chemical_name_systematic
;
(Na0.56 K0.18) (Na1.9 Ca0.1) (Li0.24 Mg3.34 Al0.08 Fe1.3 Ti0.04) (Si7.94 
Al0.06) O22 F0.42 (O H)1.58
;
_space_group_IT_number 12
_symmetry_space_group_name_Hall '-C 2y'
_symmetry_space_group_name_H-M 'C 1 2/m 1'
_cell_angle_alpha 90
_cell_angle_beta 103.855
_cell_angle_gamma 90
_cell_formula_units_Z 2
_cell_length_a 9.7788
_cell_length_b 17.88779
_cell_length_c 5.2873
_cell_volume 897.951
_citation_journal_id_ASTM AMMIAY
_cod_data_source_file Hawthorne_AMMIAY_1994_1337.cif
_cod_data_source_block H1.58Al0.14Ca0.1F0.42Fe1.3K0.18Li0.24Mg3.34Na2.46O23.58Si7.94Ti0.04
_cod_original_cell_volume 897.9515
_cod_original_formula_sum
;
H1.58 Al0.14 Ca0.1 F0.42 Fe1.3 K0.18 Li0.24 Mg3.34 Na2.46 O23.58 Si7.94 Ti0.04
;
_cod_database_code 1538120

loop_
_symmetry_equiv_pos_as_xyz
x,y,z
-x,y,-z
-x,-y,-z
x,-y,z
x+1/2,y+1/2,z
-x+1/2,y+1/2,-z
-x+1/2,-y+1/2,-z
x+1/2,-y+1/2,z

loop_
_atom_site_label
_atom_site_type_symbol
_atom_site_fract_x
_atom_site_fract_y
_atom_site_fract_z
_atom_site_occupancy
_atom_site_U_iso_or_equiv
Fe1 Fe+3 0 0.0877 0.5 0.03 0.0
Ti1 Ti+4 0 0.1807 0 0.02 0.0
F1 F-1 0.1091 0 0.7075 0.21 0.0
Ca1 Ca+2 0 0.2764 0.5 0.05 0.0
Mg1 Mg+2 0 0.0877 0.5 0.93 0.0
K1 K+1 0.0479 0.5 0.1014 0.09 0.0
Na2 Na+1 0 0.5 0 0.5 0.0
Li1 Li+1 0 0 0 0.24 0.0
Na3 Na+1 0 0.4654 0 0.03 0.0
Mg3 Mg+2 0 0 0 0.76 0.0
O5 O-2 0.3492 0.1294 0.0849 1 0.0
O6 O-2 0.3426 0.1193 0.5836 1 0.0
Na1 Na+1 0 0.2764 0.5 0.95 0.0
Fe2 Fe+3 0 0.1807 0 0.62 0.0
H1 H+1 0.1739 0 0.7437 0.79 0.0
Si2 Si+4 0.2884 0.1713 0.8016 1 0.0
Al1 Al+3 0.2802 0.0857 0.2932 0.015 0.0
O1 O-2 0.1111 0.0882 0.2142 1 0.0
O4 O-2 0.3627 0.2503 0.7996 1 0.0
Al2 Al+3 0 0.0877 0.5 0.04 0.0
Si1 Si+4 0.2802 0.0857 0.2932 0.985 0.0
O3 O-2 0.1091 0 0.7075 0.79 0.0
Mg2 Mg+2 0 0.1807 0 0.36 0.0
O2 O-2 0.1182 0.1693 0.7318 1 0.0
O7 O-2 0.3369 0 0.2956 1 0.0
